data_4302796
loop_
_publ_author_name
'Ming-Hua Zeng'
'Sheng Hu'
'Qing Chen'
'Gang Xie'
'Qi Shuai'
'Sheng-Li Gao'

_publ_contact_author 'prof.MING HUA ZENG '
_publ_contact_author_email ZMH@MAIBOX.GXNU.EDU.CN
_publ_section_title
;
Apical Ligand Substitution, Shape Recognition, Vapor-Adsorption Phenomenon,
and Microcalorimetry for a Pillared Bilayer Porous Framework That Shrinks
or Expands in Crystal-to-Crystal Manners upon Change in the Cobalt(II)
Coordination Environment
;
_journal_name_full 'Inorganic Chemistry'
_journal_page_first 7070
_journal_page_last 7079
_journal_paper_doi 10.1021/ic801794e
_journal_volume 48
_journal_year 2009
_chemical_formula_moiety 'C13 H11 Co N2 O5, 2(H2 O)'
_chemical_formula_sum 'C13 H15 Co N2 O7'
_chemical_formula_weight 370.20
_chemical_name_systematic
; 
 ? 
;
_space_group_IT_number 14
_symmetry_cell_setting monoclinic
_symmetry_space_group_name_Hall '-P 2ybc'
_symmetry_space_group_name_H-M 'P 1 21/c 1'
_atom_sites_solution_hydrogens geom
_atom_sites_solution_primary direct
_atom_sites_solution_secondary difmap
_audit_creation_method SHELXL-97
_cell_angle_alpha 90.00
_cell_angle_beta 106.532(7)
_cell_angle_gamma 90.00
_cell_formula_units_Z 4
_cell_length_a 12.5918(11)
_cell_length_b 7.6860(7)
_cell_length_c 15.9149(15)
_cell_measurement_temperature 293(2)
_cell_volume 1476.6(2)
_computing_cell_refinement 'Bruker SMART'
_computing_data_collection 'Bruker SMART'
_computing_data_reduction 'Bruker SAINT'
_computing_molecular_graphics 'Bruker SHELXTL'
_computing_publication_material 'Bruker SHELXTL'
_computing_structure_refinement 'SHELXL-97 (Sheldrick, 1997)'
_computing_structure_solution 'SHELXS-97 (Sheldrick, 1990)'
_diffrn_ambient_temperature 293(2)
_diffrn_measured_fraction_theta_full 0.994
_diffrn_measured_fraction_theta_max 0.994
_diffrn_measurement_device_type 'CCD area detector'
_diffrn_measurement_method 'phi and omega scans'
_diffrn_radiation_monochromator graphite
_diffrn_radiation_source 'fine-focus sealed tube'
_diffrn_radiation_type MoK\a
_diffrn_radiation_wavelength 0.71073
_diffrn_reflns_av_R_equivalents 0.0934
_diffrn_reflns_av_sigmaI/netI 0.1371
_diffrn_reflns_limit_h_max 15
_diffrn_reflns_limit_h_min -15
_diffrn_reflns_limit_k_max 9
_diffrn_reflns_limit_k_min -8
_diffrn_reflns_limit_l_max 19
_diffrn_reflns_limit_l_min -10
_diffrn_reflns_number 6540
_diffrn_reflns_theta_full 26.00
_diffrn_reflns_theta_max 26.00
_diffrn_reflns_theta_min 2.97
_diffrn_standards_number 0
_exptl_absorpt_coefficient_mu 1.202
_exptl_absorpt_correction_T_max 0.8893
_exptl_absorpt_correction_T_min 0.7532
_exptl_absorpt_correction_type multi-scan
_exptl_absorpt_process_details SADABS
_exptl_crystal_colour red
_exptl_crystal_density_diffrn 1.665
_exptl_crystal_density_method 'not measured'
_exptl_crystal_description block
_exptl_crystal_F_000 760
_exptl_crystal_size_max 0.25
_exptl_crystal_size_mid 0.14
_exptl_crystal_size_min 0.10
_refine_diff_density_max 0.621
_refine_diff_density_min -0.507
_refine_diff_density_rms 0.106
_refine_ls_extinction_method none
_refine_ls_goodness_of_fit_ref 0.905
_refine_ls_hydrogen_treatment constr
_refine_ls_matrix_type full
_refine_ls_number_parameters 208
_refine_ls_number_reflns 2888
_refine_ls_number_restraints 6
_refine_ls_restrained_S_all 0.925
_refine_ls_R_factor_all 0.1254
_refine_ls_R_factor_gt 0.0573
_refine_ls_shift/su_max 0.001
_refine_ls_shift/su_mean 0.000
_refine_ls_structure_factor_coef Fsqd
_refine_ls_weighting_details 'calc w=1/[\s^2^(Fo^2^)+(0.0644P)^2^+0.0000P] where P=(Fo^2^+2Fc^2^)/3'
_refine_ls_weighting_scheme calc
_refine_ls_wR_factor_gt 0.1226
_refine_ls_wR_factor_ref 0.1446
_reflns_number_gt 1514
_reflns_number_total 2888
_reflns_threshold_expression >2sigma(I)
_cod_data_source_file ic801794e_si_002_01.cif
_cod_data_source_block 1
_cod_depositor_comments
;
The following automatic conversions were performed:
'_symmetry_cell_setting' value 'Monoclinic' changed to 'monoclinic'
according to '/home/saulius/struct/CIF-dictionaries/cif_core.dic'
dictionary named 'cif_core.dic' version 2.4.1 from 2010-06-29.

Automatic conversion script
Id: cif_fix_enum 1527 2010-12-29 10:47:43Z saulius 
;
_cod_database_code 4302796

loop_
_symmetry_equiv_pos_as_xyz
'x, y, z'
'-x, y+1/2, -z+1/2'
'-x, -y, -z'
'x, -y-1/2, z-1/2'

loop_
_atom_site_label
_atom_site_type_symbol
_atom_site_fract_x
_atom_site_fract_y
_atom_site_fract_z
_atom_site_U_iso_or_equiv
_atom_site_adp_type
_atom_site_occupancy
_atom_site_symmetry_multiplicity
_atom_site_calc_flag
_atom_site_refinement_flags
_atom_site_disorder_assembly
_atom_site_disorder_group
Co1 Co 0.30425(6) 0.49206(10) 0.17824(4) 0.0231(2) Uani 1 1 d . . .
O1 O 0.3697(3) 0.2456(5) 0.1806(2) 0.0300(10) Uani 1 1 d . . .
O2 O 0.2951(3) 0.3382(5) 0.0475(3) 0.0369(11) Uani 1 1 d . . .
O3 O 0.3294(3) -0.0545(5) -0.1969(2) 0.0327(10) Uani 1 1 d . . .
O4 O 0.3724(3) -0.3350(5) -0.1700(2) 0.0354(10) Uani 1 1 d . . .
O1W O 0.1645(4) 0.3413(5) 0.2044(3) 0.0466(12) Uani 1 1 d . . .
H1W1 H 0.2101 0.2967 0.2495 0.070 Uiso 1 1 d R . .
H1W2 H 0.1082 0.3788 0.2185 0.070 Uiso 1 1 d R . .
N1 N 0.4540(4) -0.3874(6) 0.1613(3) 0.0250(11) Uani 1 1 d . . .
H1A H 0.4589 -0.3673 0.2154 0.030 Uiso 1 1 calc R . .
H1B H 0.4660 -0.4904 0.1450 0.030 Uiso 1 1 calc R . .
N2 N 0.1853(4) 0.6705(6) 0.1104(3) 0.0271(11) Uani 1 1 d . . .
C1 C 0.3686(4) 0.0481(7) 0.0657(3) 0.0224(13) Uani 1 1 d . . .
C2 C 0.3530(4) 0.0152(7) -0.0222(3) 0.0230(12) Uani 1 1 d . . .
H2 H 0.3273 0.1033 -0.0630 0.028 Uiso 1 1 calc R . .
C3 C 0.3752(4) -0.1483(7) -0.0505(3) 0.0233(13) Uani 1 1 d . . .
C4 C 0.4105(4) -0.2805(7) 0.0105(3) 0.0237(13) Uani 1 1 d . . .
H4 H 0.4241 -0.3908 -0.0082 0.028 Uiso 1 1 calc R . .
C5 C 0.4258(4) -0.2503(7) 0.0988(3) 0.0217(12) Uani 1 1 d . . .
C6 C 0.4070(4) -0.0869(7) 0.1270(3) 0.0233(13) Uani 1 1 d . . .
H6 H 0.4196 -0.0655 0.1865 0.028 Uiso 1 1 calc R . .
C7 C 0.3430(5) 0.2206(7) 0.0992(4) 0.0239(13) Uani 1 1 d . . .
C8 C 0.3598(5) -0.1840(8) -0.1465(3) 0.0242(13) Uani 1 1 d . . .
C9 C 0.1710(6) 0.8184(9) 0.1487(4) 0.056(2) Uani 1 1 d . . .
H9 H 0.2114 0.8347 0.2069 0.068 Uiso 1 1 calc R . .
C10 C 0.1000(6) 0.9502(9) 0.1078(4) 0.058(2) Uani 1 1 d . . .
H10 H 0.0946 1.0516 0.1382 0.069 Uiso 1 1 calc R . .
C11 C 0.0378(5) 0.9310(8) 0.0228(4) 0.0322(15) Uani 1 1 d . . .
C12 C 0.0543(7) 0.7791(10) -0.0170(5) 0.080(3) Uani 1 1 d . . .
H12 H 0.0157 0.7599 -0.0754 0.095 Uiso 1 1 calc R . .
C13 C 0.1275(7) 0.6541(9) 0.0283(5) 0.068(3) Uani 1 1 d . . .
H13 H 0.1360 0.5530 -0.0011 0.081 Uiso 1 1 calc R . .
O2W O 0.2322(4) 0.1007(6) 0.3608(3) 0.0532(13) Uani 1 1 d . . .
H2W1 H 0.2859 0.0433 0.3523 0.080 Uiso 1 1 d R . .
H2W2 H 0.2465 0.1276 0.4147 0.080 Uiso 1 1 d R . .
O3W O 0.0092(7) 0.0507(13) 0.2865(5) 0.164(3) Uani 1 1 d U . .
H3W1 H -0.0135 0.0632 0.2312 0.246 Uiso 1 1 d R . .
H3W2 H 0.0596 0.1251 0.3084 0.246 Uiso 1 1 d R . .

loop_
_atom_site_aniso_label
_atom_site_aniso_U_11
_atom_site_aniso_U_22
_atom_site_aniso_U_33
_atom_site_aniso_U_23
_atom_site_aniso_U_13
_atom_site_aniso_U_12
Co1 0.0321(4) 0.0185(4) 0.0177(4) -0.0002(4) 0.0055(3) 0.0054(4)
O1 0.051(3) 0.018(2) 0.021(2) -0.0028(17) 0.0101(19) 0.007(2)
O2 0.053(3) 0.022(2) 0.031(2) -0.0017(19) 0.004(2) 0.010(2)
O3 0.051(3) 0.026(2) 0.021(2) 0.0058(17) 0.0108(19) 0.0038(19)
O4 0.057(3) 0.028(2) 0.022(2) 0.0010(19) 0.014(2) 0.008(2)
O1W 0.043(3) 0.044(3) 0.048(3) 0.004(2) 0.004(2) -0.002(2)
N1 0.043(3) 0.014(2) 0.016(2) 0.0003(19) 0.006(2) 0.002(2)
N2 0.025(3) 0.028(3) 0.026(3) 0.000(2) 0.003(2) 0.004(2)
C1 0.024(3) 0.023(3) 0.024(3) -0.002(2) 0.013(3) -0.002(2)
C2 0.029(3) 0.017(3) 0.021(3) 0.005(3) 0.005(2) 0.001(3)
C3 0.023(3) 0.032(3) 0.017(3) 0.002(3) 0.009(2) -0.001(3)
C4 0.032(3) 0.016(3) 0.025(3) -0.004(2) 0.011(3) 0.001(2)
C5 0.025(3) 0.022(3) 0.016(3) 0.000(2) 0.004(2) -0.003(3)
C6 0.024(3) 0.027(3) 0.015(3) -0.003(3) 0.000(2) -0.004(3)
C7 0.028(3) 0.022(3) 0.024(3) 0.007(3) 0.011(3) 0.002(3)
C8 0.025(3) 0.031(3) 0.018(3) -0.002(3) 0.008(3) 0.000(3)
C9 0.072(6) 0.052(5) 0.029(4) 0.000(3) -0.011(4) 0.035(4)
C10 0.063(5) 0.055(5) 0.035(4) -0.013(3) -0.018(3) 0.037(4)
C11 0.029(4) 0.028(3) 0.033(3) 0.001(3) -0.001(3) 0.001(3)
C12 0.116(7) 0.059(5) 0.033(4) -0.008(4) -0.029(5) 0.055(5)
C13 0.100(7) 0.041(5) 0.041(4) -0.013(4) -0.013(4) 0.033(4)
O2W 0.062(3) 0.047(3) 0.044(3) -0.004(2) 0.005(3) 0.003(3)
O3W 0.120(5) 0.243(8) 0.145(6) 0.009(6) 0.062(5) -0.068(6)

loop_
_atom_type_symbol
_atom_type_description
_atom_type_scat_dispersion_real
_atom_type_scat_dispersion_imag
_atom_type_scat_source
C C 0.0033 0.0016 'International Tables Vol C Tables 4.2.6.8 and 6.1.1.4'
H H 0.0000 0.0000 'International Tables Vol C Tables 4.2.6.8 and 6.1.1.4'
N N 0.0061 0.0033 'International Tables Vol C Tables 4.2.6.8 and 6.1.1.4'
O O 0.0106 0.0060 'International Tables Vol C Tables 4.2.6.8 and 6.1.1.4'
Co Co 0.3494 0.9721 'International Tables Vol C Tables 4.2.6.8 and 6.1.1.4'

loop_
_geom_angle_atom_site_label_1
_geom_angle_atom_site_label_2
_geom_angle_atom_site_label_3
_geom_angle
_geom_angle_site_symmetry_1
_geom_angle_site_symmetry_3
_geom_angle_publ_flag
O3 Co1 O1 104.81(15) 4_566 . ?
O3 Co1 N2 104.25(17) 4_566 . ?
O1 Co1 N2 146.69(17) . . ?
O3 Co1 N1 97.11(16) 4_566 1_565 ?
O1 Co1 N1 92.15(16) . 1_565 ?
N2 Co1 N1 100.06(17) . 1_565 ?
O3 Co1 O1W 81.29(16) 4_566 . ?
O1 Co1 O1W 81.52(16) . . ?
N2 Co1 O1W 87.14(17) . . ?
N1 Co1 O1W 172.79(15) 1_565 . ?
O3 Co1 O2 163.11(15) 4_566 . ?
O1 Co1 O2 58.40(14) . . ?
N2 Co1 O2 91.43(16) . . ?
N1 Co1 O2 86.06(16) 1_565 . ?
O1W Co1 O2 93.49(15) . . ?
C7 O1 Co1 97.7(3) . . ?
C7 O2 Co1 83.6(3) . . ?
C8 O3 Co1 139.4(4) . 4_565 ?
Co1 O1W H1W1 89.3 . . ?
Co1 O1W H1W2 129.0 . . ?
H1W1 O1W H1W2 109.1 . . ?
C5 N1 Co1 110.4(3) . 1_545 ?
C5 N1 H1A 120.0 . . ?
Co1 N1 H1A 76.8 1_545 . ?
C5 N1 H1B 120.0 . . ?
Co1 N1 H1B 83.1 1_545 . ?
H1A N1 H1B 120.0 . . ?
C13 N2 C9 115.6(5) . . ?
C13 N2 Co1 124.5(4) . . ?
C9 N2 Co1 119.7(4) . . ?
C2 C1 C6 119.2(5) . . ?
C2 C1 C7 122.7(5) . . ?
C6 C1 C7 118.1(4) . . ?
C1 C2 C3 120.7(5) . . ?
C1 C2 H2 119.7 . . ?
C3 C2 H2 119.7 . . ?
C4 C3 C2 119.3(5) . . ?
C4 C3 C8 119.9(5) . . ?
C2 C3 C8 120.8(5) . . ?
C5 C4 C3 120.8(5) . . ?
C5 C4 H4 119.6 . . ?
C3 C4 H4 119.6 . . ?
C6 C5 C4 119.8(5) . . ?
C6 C5 N1 118.6(5) . . ?
C4 C5 N1 121.4(5) . . ?
C5 C6 C1 120.2(5) . . ?
C5 C6 H6 119.9 . . ?
C1 C6 H6 119.9 . . ?
O2 C7 O1 120.2(5) . . ?
O2 C7 C1 121.0(5) . . ?
O1 C7 C1 118.8(5) . . ?
O4 C8 O3 125.7(5) . . ?
O4 C8 C3 118.9(5) . . ?
O3 C8 C3 115.3(5) . . ?
N2 C9 C10 124.4(6) . . ?
N2 C9 H9 117.8 . . ?
C10 C9 H9 117.8 . . ?
C11 C10 C9 119.9(6) . . ?
C11 C10 H10 120.1 . . ?
C9 C10 H10 120.1 . . ?
C10 C11 C12 115.5(6) . . ?
C10 C11 C11 121.3(7) . 3_575 ?
C12 C11 C11 123.2(7) . 3_575 ?
C11 C12 C13 121.1(6) . . ?
C11 C12 H12 119.5 . . ?
C13 C12 H12 119.5 . . ?
N2 C13 C12 123.6(6) . . ?
N2 C13 H13 118.2 . . ?
C12 C13 H13 118.2 . . ?
H2W1 O2W H2W2 109.8 . . ?
H3W1 O3W H3W2 109.8 . . ?

loop_
_geom_bond_atom_site_label_1
_geom_bond_atom_site_label_2
_geom_bond_distance
_geom_bond_site_symmetry_2
_geom_bond_publ_flag
Co1 O3 1.979(4) 4_566 ?
Co1 O1 2.062(4) . ?
Co1 N2 2.091(5) . ?
Co1 N1 2.185(4) 1_565 ?
Co1 O1W 2.243(4) . ?
Co1 O2 2.368(4) . ?
O1 C7 1.256(6) . ?
O2 C7 1.256(6) . ?
O3 C8 1.268(6) . ?
O3 Co1 1.979(4) 4_565 ?
O4 C8 1.243(6) . ?
O1W H1W1 0.8529 . ?
O1W H1W2 0.8517 . ?
N1 C5 1.423(6) . ?
N1 Co1 2.185(4) 1_545 ?
N1 H1A 0.8600 . ?
N1 H1B 0.8600 . ?
N2 C13 1.307(8) . ?
N2 C9 1.326(8) . ?
C1 C2 1.381(7) . ?
C1 C6 1.411(7) . ?
C1 C7 1.498(7) . ?
C2 C3 1.390(7) . ?
C2 H2 0.9300 . ?
C3 C4 1.389(7) . ?
C3 C8 1.510(7) . ?
C4 C5 1.382(7) . ?
C4 H4 0.9300 . ?
C5 C6 1.377(7) . ?
C6 H6 0.9300 . ?
C9 C10 1.385(8) . ?
C9 H9 0.9300 . ?
C10 C11 1.365(8) . ?
C10 H10 0.9300 . ?
C11 C12 1.372(9) . ?
C11 C11 1.470(11) 3_575 ?
C12 C13 1.383(9) . ?
C12 H12 0.9300 . ?
C13 H13 0.9300 . ?
O2W H2W1 0.8495 . ?
O2W H2W2 0.8503 . ?
O3W H3W1 0.8499 . ?
O3W H3W2 0.8514 . ?

loop_
_geom_hbond_atom_site_label_D
_geom_hbond_atom_site_label_H
_geom_hbond_atom_site_label_A
_geom_hbond_distance_DH
_geom_hbond_distance_HA
_geom_hbond_distance_DA
_geom_hbond_angle_DHA
_geom_hbond_site_symmetry_A
O1W H1W1 O2W 0.85 2.28 3.022(6) 145.3 .
O3W H3W2 O2W 0.85 2.10 2.746(9) 131.9 .
O1W H1W2 O3W 0.85 1.97 2.752(8) 152.7 2
N1 H1A O1 0.86 2.47 3.022(6) 122.3 2_645
N1 H1A O3 0.86 2.50 3.125(6) 130.0 4_556
N1 H1B O4 0.86 2.37 3.029(6) 133.3 3_645
N1 H1B O1 0.86 2.51 3.060(5) 122.5 1_545
N1 H1B O2 0.86 2.62 3.110(6) 117.1 1_545
O2W H2W1 O4 0.85 2.02 2.832(6) 158.6 4_556
O2W H2W2 O2 0.85 2.04 2.888(6) 171.8 4_566

loop_
_geom_torsion_atom_site_label_1
_geom_torsion_atom_site_label_2
_geom_torsion_atom_site_label_3
_geom_torsion_atom_site_label_4
_geom_torsion
_geom_torsion_site_symmetry_1
_geom_torsion_site_symmetry_2
_geom_torsion_site_symmetry_3
_geom_torsion_site_symmetry_4
_geom_torsion_publ_flag
O3 Co1 O1 C7 176.7(3) 4_566 . . . ?
N2 Co1 O1 C7 26.7(5) . . . . ?
N1 Co1 O1 C7 -85.3(3) 1_565 . . . ?
O1W Co1 O1 C7 98.1(3) . . . . ?
O2 Co1 O1 C7 -1.3(3) . . . . ?
O3 Co1 O2 C7 -5.3(7) 4_566 . . . ?
O1 Co1 O2 C7 1.3(3) . . . . ?
N2 Co1 O2 C7 -163.7(3) . . . . ?
N1 Co1 O2 C7 96.3(3) 1_565 . . . ?
O1W Co1 O2 C7 -76.5(3) . . . . ?
O3 Co1 N2 C13 -164.8(6) 4_566 . . . ?
O1 Co1 N2 C13 -14.7(8) . . . . ?
N1 Co1 N2 C13 95.2(6) 1_565 . . . ?
O1W Co1 N2 C13 -84.5(6) . . . . ?
O2 Co1 N2 C13 8.9(6) . . . . ?
O3 Co1 N2 C9 20.8(5) 4_566 . . . ?
O1 Co1 N2 C9 170.9(5) . . . . ?
N1 Co1 N2 C9 -79.3(5) 1_565 . . . ?
O1W Co1 N2 C9 101.0(5) . . . . ?
O2 Co1 N2 C9 -165.5(5) . . . . ?
C6 C1 C2 C3 -0.3(8) . . . . ?
C7 C1 C2 C3 -178.4(5) . . . . ?
C1 C2 C3 C4 1.8(8) . . . . ?
C1 C2 C3 C8 -179.1(5) . . . . ?
C2 C3 C4 C5 -1.3(8) . . . . ?
C8 C3 C4 C5 179.6(5) . . . . ?
C3 C4 C5 C6 -0.6(8) . . . . ?
C3 C4 C5 N1 175.2(5) . . . . ?
Co1 N1 C5 C6 86.2(5) 1_545 . . . ?
Co1 N1 C5 C4 -89.8(5) 1_545 . . . ?
C4 C5 C6 C1 2.1(8) . . . . ?
N1 C5 C6 C1 -173.9(5) . . . . ?
C2 C1 C6 C5 -1.6(8) . . . . ?
C7 C1 C6 C5 176.5(5) . . . . ?
Co1 O2 C7 O1 -2.1(5) . . . . ?
Co1 O2 C7 C1 177.3(5) . . . . ?
Co1 O1 C7 O2 2.4(6) . . . . ?
Co1 O1 C7 C1 -177.0(4) . . . . ?
C2 C1 C7 O2 7.5(8) . . . . ?
C6 C1 C7 O2 -170.6(5) . . . . ?
C2 C1 C7 O1 -173.1(5) . . . . ?
C6 C1 C7 O1 8.9(8) . . . . ?
Co1 O3 C8 O4 -9.5(10) 4_565 . . . ?
Co1 O3 C8 C3 173.9(4) 4_565 . . . ?
C4 C3 C8 O4 4.5(8) . . . . ?
C2 C3 C8 O4 -174.6(5) . . . . ?
C4 C3 C8 O3 -178.7(5) . . . . ?
C2 C3 C8 O3 2.2(8) . . . . ?
C13 N2 C9 C10 0.6(11) . . . . ?
Co1 N2 C9 C10 175.5(6) . . . . ?
N2 C9 C10 C11 0.9(12) . . . . ?
C9 C10 C11 C12 -1.9(11) . . . . ?
C9 C10 C11 C11 -179.6(8) . . . 3_575 ?
C10 C11 C12 C13 1.6(13) . . . . ?
C11 C11 C12 C13 179.2(8) 3_575 . . . ?
C9 N2 C13 C12 -1.0(12) . . . . ?
Co1 N2 C13 C12 -175.6(7) . . . . ?
C11 C12 C13 N2 -0.2(15) . . . . ?
